data_1516895
loop_
_publ_author_name
'Da Li'
'Jiayin Sun'
'Li Wang'
'Liying Zhang'
'Xiaohui Liu'
'Jianing Xu'
'Ping Zhang'

_publ_section_title
;
 Two new three-dimensional metal-organic frameworks constructed from a
 semirigid V-shaped ligand with luminescent and topology studies
;
_journal_name_full
;
Inorganica Chimica Acta
;
_journal_page_first 154
_journal_page_last 159
_journal_paper_doi 10.1016/j.ica.2013.01.015
_journal_volume 399
_journal_year 2013
_chemical_formula_moiety 'C15 H10 N4 O7 Zn2'
_chemical_formula_sum 'C15 H10 N4 O7 Zn2'
_chemical_formula_weight 489.01
_space_group_IT_number 2
_symmetry_cell_setting triclinic
_symmetry_space_group_name_Hall '-P 1'
_symmetry_space_group_name_H-M 'P -1'
_atom_sites_solution_hydrogens geom
_atom_sites_solution_primary direct
_atom_sites_solution_secondary difmap
_cell_angle_alpha 81.95(3)
_cell_angle_beta 76.99(3)
_cell_angle_gamma 69.90(3)
_cell_formula_units_Z 2
_cell_length_a 8.4950(17)
_cell_length_b 9.3854(19)
_cell_length_c 11.552(2)
_cell_measurement_temperature 293(2)
_cell_volume 840.8(3)
_computing_cell_refinement Process-auto
_computing_data_collection Process-auto
_computing_data_reduction Process-auto
_computing_molecular_graphics SHELXL-97
_computing_publication_material SHELXL-97
_computing_structure_refinement 'SHELXL-97 (Sheldrick, 1997)'
_computing_structure_solution 'SHELXS-97 (Sheldrick, 1990)'
_diffrn_ambient_temperature 293(2)
_diffrn_detector_area_resol_mean 10.0
_diffrn_measured_fraction_theta_full 0.987
_diffrn_measured_fraction_theta_max 0.987
_diffrn_measurement_device_type 'Rigaku RAXIS-RAPID'
_diffrn_measurement_method omega-scan
_diffrn_radiation_monochromator graphite
_diffrn_radiation_source 'fine-focus sealed tube'
_diffrn_radiation_type MoK\a
_diffrn_radiation_wavelength 0.71073
_diffrn_reflns_av_R_equivalents 0.0302
_diffrn_reflns_av_sigmaI/netI 0.0380
_diffrn_reflns_limit_h_max 9
_diffrn_reflns_limit_h_min -10
_diffrn_reflns_limit_k_max 10
_diffrn_reflns_limit_k_min -11
_diffrn_reflns_limit_l_max 14
_diffrn_reflns_limit_l_min -14
_diffrn_reflns_number 7333
_diffrn_reflns_theta_full 26.00
_diffrn_reflns_theta_max 26.00
_diffrn_reflns_theta_min 3.03
_diffrn_standards_decay_% 0
_diffrn_standards_interval_count 0
_diffrn_standards_interval_time 0
_diffrn_standards_number 0
_exptl_absorpt_coefficient_mu 2.903
_exptl_absorpt_correction_T_max 1.0000
_exptl_absorpt_correction_T_min 0.16
_exptl_absorpt_correction_type empirical
_exptl_absorpt_process_details Process-auto
_exptl_crystal_colour orange
_exptl_crystal_density_diffrn 1.932
_exptl_crystal_density_method 'not measured'
_exptl_crystal_description block
_exptl_crystal_F_000 488
_exptl_crystal_size_max 0.32
_exptl_crystal_size_mid 0.28
_exptl_crystal_size_min 0.16
_refine_diff_density_max 1.377
_refine_diff_density_min -0.359
_refine_diff_density_rms 0.114
_refine_ls_extinction_method none
_refine_ls_goodness_of_fit_ref 1.117
_refine_ls_hydrogen_treatment mixed
_refine_ls_matrix_type full
_refine_ls_number_parameters 259
_refine_ls_number_reflns 3281
_refine_ls_number_restraints 2
_refine_ls_restrained_S_all 1.117
_refine_ls_R_factor_all 0.0424
_refine_ls_R_factor_gt 0.0354
_refine_ls_shift/su_max 0.001
_refine_ls_shift/su_mean 0.000
_refine_ls_structure_factor_coef Fsqd
_refine_ls_weighting_details 'calc w=1/[\s^2^(Fo^2^)+(0.0535P)^2^+0.8901P] where P=(Fo^2^+2Fc^2^)/3'
_refine_ls_weighting_scheme calc
_refine_ls_wR_factor_gt 0.0942
_refine_ls_wR_factor_ref 0.1028
_reflns_number_gt 2817
_reflns_number_total 3281
_reflns_threshold_expression >2sigma(I)
_cod_data_source_file ICA-2013-399-154-159-1.cif
_cod_data_source_block 1
_cod_original_sg_symbol_H-M 'P-1   '
_cod_database_code 1516895

loop_
_symmetry_equiv_pos_as_xyz
'x, y, z'
'-x, -y, -z'

loop_
_atom_site_label
_atom_site_type_symbol
_atom_site_fract_x
_atom_site_fract_y
_atom_site_fract_z
_atom_site_U_iso_or_equiv
_atom_site_adp_type
_atom_site_occupancy
_atom_site_symmetry_multiplicity
_atom_site_calc_flag
_atom_site_refinement_flags
Zn1 Zn 0.74376(5) 0.76922(5) 0.03891(4) 0.02473(14) Uani 1 1 d .
Zn2 Zn 0.09274(5) 0.57713(4) 0.18923(4) 0.02127(14) Uani 1 1 d .
C10 C 0.8019(4) -0.1365(4) 0.6736(3) 0.0217(7) Uani 1 1 d .
C1 C 0.4619(5) 0.6138(4) 0.1464(3) 0.0218(7) Uani 1 1 d .
C9 C 0.7459(5) 0.0211(4) 0.6575(3) 0.0229(7) Uani 1 1 d .
H9 H 0.7012 0.0793 0.7234 0.027 Uiso 1 1 calc R
O5 O 0.7463(4) -0.1216(3) 0.8811(2) 0.0324(6) Uani 1 1 d .
O6 O 1.0111(4) -0.3844(3) 0.3626(2) 0.0310(6) Uani 1 1 d .
N1 N 0.3128(4) 0.6233(4) 0.1171(3) 0.0261(7) Uani 1 1 d .
O2 O 0.6739(4) 0.9405(3) 0.1466(3) 0.0357(7) Uani 1 1 d D
N4 N 0.5319(4) 0.7060(3) 0.0701(3) 0.0255(7) Uani 1 1 d .
O4 O 0.8382(4) -0.3493(3) 0.8162(2) 0.0329(6) Uani 1 1 d .
O1 O 0.9505(4) 0.6254(4) 0.0707(3) 0.0478(9) Uani 1 1 d .
O7 O 0.9539(4) -0.1708(3) 0.2518(3) 0.0419(8) Uani 1 1 d .
N2 N 0.2954(4) 0.7226(4) 0.0205(3) 0.0315(7) Uani 1 1 d .
C12 C 0.8779(5) -0.1530(4) 0.4610(3) 0.0224(7) Uani 1 1 d .
C11 C 0.8668(5) -0.2253(4) 0.5748(3) 0.0222(7) Uani 1 1 d .
H11 H 0.9018 -0.3309 0.5852 0.027 Uiso 1 1 calc R
C14 C 0.7962(5) -0.2093(4) 0.7975(3) 0.0223(7) Uani 1 1 d .
C15 C 0.9520(5) -0.2409(4) 0.3521(3) 0.0254(8) Uani 1 1 d .
C13 C 0.8240(5) 0.0051(4) 0.4446(3) 0.0229(7) Uani 1 1 d .
H13 H 0.8330 0.0526 0.3683 0.028 Uiso 1 1 calc R
N3 N 0.4254(4) 0.7723(4) -0.0074(3) 0.0312(7) Uani 1 1 d .
O3 O 0.7125(4) 0.2481(3) 0.5358(2) 0.0276(6) Uani 1 1 d .
C2 C 0.5311(4) 0.5174(4) 0.2457(3) 0.0214(7) Uani 1 1 d .
C8 C 0.7564(4) 0.0917(4) 0.5442(3) 0.0210(7) Uani 1 1 d .
C3 C 0.6389(5) 0.5528(4) 0.3036(3) 0.0252(8) Uani 1 1 d .
H3 H 0.6691 0.6401 0.2788 0.030 Uiso 1 1 calc R
C5 C 0.6552(5) 0.3305(4) 0.4365(3) 0.0220(7) Uani 1 1 d .
C4 C 0.7015(5) 0.4581(4) 0.3981(3) 0.0262(8) Uani 1 1 d .
H4 H 0.7749 0.4813 0.4354 0.031 Uiso 1 1 calc R
C7 C 0.4856(5) 0.3869(4) 0.2870(4) 0.0298(8) Uani 1 1 d .
H7 H 0.4129 0.3624 0.2498 0.036 Uiso 1 1 calc R
C6 C 0.5459(5) 0.2945(4) 0.3810(4) 0.0301(8) Uani 1 1 d .
H6 H 0.5139 0.2083 0.4074 0.036 Uiso 1 1 calc R
H2 H 0.593(6) 1.024(4) 0.144(6) 0.080 Uiso 1 1 d D
H1 H 0.773(4) 0.925(7) 0.159(6) 0.080 Uiso 1 1 d D

loop_
_atom_site_aniso_label
_atom_site_aniso_U_11
_atom_site_aniso_U_22
_atom_site_aniso_U_33
_atom_site_aniso_U_23
_atom_site_aniso_U_13
_atom_site_aniso_U_12
Zn1 0.0256(3) 0.0260(2) 0.0207(2) 0.00352(17) -0.00727(17) -0.00605(18)
Zn2 0.0238(2) 0.0213(2) 0.0184(2) -0.00052(16) -0.00614(16) -0.00590(16)
C10 0.0231(18) 0.0205(17) 0.0207(18) 0.0017(14) -0.0058(14) -0.0061(13)
C1 0.0231(18) 0.0220(17) 0.0199(18) -0.0008(14) -0.0035(14) -0.0073(14)
C9 0.0250(19) 0.0228(17) 0.0187(18) -0.0033(14) -0.0039(14) -0.0044(14)
O5 0.0535(18) 0.0229(13) 0.0170(13) 0.0013(10) -0.0045(12) -0.0099(12)
O6 0.0425(17) 0.0249(14) 0.0237(14) -0.0066(11) -0.0005(12) -0.0104(12)
N1 0.0288(18) 0.0272(16) 0.0239(16) 0.0077(13) -0.0106(13) -0.0114(13)
O2 0.0423(18) 0.0290(15) 0.0340(16) -0.0028(13) -0.0134(14) -0.0053(13)
N4 0.0259(17) 0.0269(16) 0.0240(16) 0.0051(13) -0.0062(13) -0.0105(13)
O4 0.0520(18) 0.0166(13) 0.0306(15) 0.0049(11) -0.0155(13) -0.0094(12)
O1 0.0471(19) 0.0429(18) 0.048(2) -0.0245(15) -0.0336(16) 0.0159(14)
O7 0.060(2) 0.0381(17) 0.0189(15) -0.0035(12) -0.0072(13) -0.0038(14)
N2 0.0315(19) 0.0362(18) 0.0291(18) 0.0107(14) -0.0137(14) -0.0140(14)
C12 0.0235(18) 0.0234(17) 0.0214(18) -0.0018(14) -0.0076(14) -0.0068(14)
C11 0.0258(19) 0.0184(17) 0.0219(18) -0.0012(14) -0.0056(14) -0.0057(14)
C14 0.0232(18) 0.0227(18) 0.0203(18) 0.0029(14) -0.0048(14) -0.0079(14)
C15 0.0234(19) 0.032(2) 0.023(2) -0.0065(16) -0.0054(15) -0.0095(15)
C13 0.029(2) 0.0231(18) 0.0168(17) 0.0029(14) -0.0085(14) -0.0071(14)
N3 0.0306(18) 0.0354(18) 0.0276(18) 0.0111(14) -0.0114(14) -0.0118(14)
O3 0.0423(16) 0.0178(12) 0.0217(14) 0.0016(10) -0.0117(11) -0.0059(11)
C2 0.0203(18) 0.0209(17) 0.0205(17) 0.0033(14) -0.0038(13) -0.0052(13)
C8 0.0221(18) 0.0173(16) 0.0226(18) 0.0024(14) -0.0092(14) -0.0036(13)
C3 0.029(2) 0.0243(18) 0.0244(19) 0.0052(15) -0.0070(15) -0.0123(15)
C5 0.0223(18) 0.0179(16) 0.0201(18) 0.0026(13) -0.0046(14) -0.0003(13)
C4 0.026(2) 0.0284(19) 0.0258(19) 0.0005(15) -0.0077(15) -0.0100(15)
C7 0.029(2) 0.029(2) 0.035(2) 0.0037(17) -0.0155(17) -0.0107(16)
C6 0.036(2) 0.0217(18) 0.036(2) 0.0080(16) -0.0122(17) -0.0132(16)

loop_
_atom_type_symbol
_atom_type_description
_atom_type_scat_dispersion_real
_atom_type_scat_dispersion_imag
_atom_type_scat_source
C C 0.0033 0.0016 'International Tables Vol C Tables 4.2.6.8 and 6.1.1.4'
H H 0.0000 0.0000 'International Tables Vol C Tables 4.2.6.8 and 6.1.1.4'
N N 0.0061 0.0033 'International Tables Vol C Tables 4.2.6.8 and 6.1.1.4'
O O 0.0106 0.0060 'International Tables Vol C Tables 4.2.6.8 and 6.1.1.4'
Zn Zn 0.2839 1.4301 'International Tables Vol C Tables 4.2.6.8 and 6.1.1.4'

loop_
_geom_angle_atom_site_label_1
_geom_angle_atom_site_label_2
_geom_angle_atom_site_label_3
_geom_angle
_geom_angle_site_symmetry_1
_geom_angle_site_symmetry_3
O1 Zn1 O5 117.81(15) . 1_564
O1 Zn1 O2 108.70(12) . .
O5 Zn1 O2 101.87(12) 1_564 .
O1 Zn1 N4 119.03(15) . .
O5 Zn1 N4 104.57(13) 1_564 .
O2 Zn1 N4 102.54(13) . .
O1 Zn2 O6 125.86(13) 1_455 1_465
O1 Zn2 O4 95.44(13) 1_455 2_656
O6 Zn2 O4 105.04(12) 1_465 2_656
O1 Zn2 N1 109.25(15) 1_455 .
O6 Zn2 N1 113.53(12) 1_465 .
O4 Zn2 N1 103.44(13) 2_656 .
O1 Zn2 O7 88.75(12) 1_455 1_465
O6 Zn2 O7 58.99(11) 1_465 1_465
O4 Zn2 O7 161.86(12) 2_656 1_465
N1 Zn2 O7 91.73(13) . 1_465
O1 Zn2 C15 109.20(12) 1_455 1_465
O6 Zn2 C15 29.70(12) 1_465 1_465
O4 Zn2 C15 134.34(13) 2_656 1_465
N1 Zn2 C15 103.67(13) . 1_465
O7 Zn2 C15 29.30(12) 1_465 1_465
C9 C10 C11 120.3(3) . .
C9 C10 C14 118.9(3) . .
C11 C10 C14 120.8(3) . .
N4 C1 N1 108.7(3) . .
N4 C1 C2 126.8(3) . .
N1 C1 C2 124.4(3) . .
C8 C9 C10 120.3(3) . .
C8 C9 H9 119.9 . .
C10 C9 H9 119.9 . .
C14 O5 Zn1 112.9(2) . 1_546
C15 O6 Zn2 98.4(2) . 1_645
N2 N1 C1 106.2(3) . .
N2 N1 Zn2 111.7(2) . .
C1 N1 Zn2 140.1(3) . .
Zn1 O2 H2 127(5) . .
Zn1 O2 H1 96(4) . .
H2 O2 H1 129(6) . .
C1 N4 N3 106.8(3) . .
C1 N4 Zn1 138.8(3) . .
N3 N4 Zn1 114.4(2) . .
C14 O4 Zn2 168.2(3) . 2_656
Zn1 O1 Zn2 139.22(15) . 1_655
C15 O7 Zn2 81.5(2) . 1_645
N3 N2 N1 109.2(3) . .
C11 C12 C13 120.9(3) . .
C11 C12 C15 121.6(3) . .
C13 C12 C15 117.4(3) . .
C12 C11 C10 119.0(3) . .
C12 C11 H11 120.5 . .
C10 C11 H11 120.5 . .
O4 C14 O5 122.0(3) . .
O4 C14 C10 121.1(3) . .
O5 C14 C10 116.9(3) . .
O7 C15 O6 121.0(3) . .
O7 C15 C12 119.2(3) . .
O6 C15 C12 119.8(3) . .
O7 C15 Zn2 69.2(2) . 1_645
O6 C15 Zn2 51.87(17) . 1_645
C12 C15 Zn2 171.5(3) . 1_645
C12 C13 C8 119.3(3) . .
C12 C13 H13 120.3 . .
C8 C13 H13 120.3 . .
N2 N3 N4 109.0(3) . .
C5 O3 C8 119.8(3) . .
C3 C2 C7 118.3(3) . .
C3 C2 C1 122.1(3) . .
C7 C2 C1 119.6(3) . .
O3 C8 C9 116.7(3) . .
O3 C8 C13 122.7(3) . .
C9 C8 C13 120.3(3) . .
C4 C3 C2 120.2(3) . .
C4 C3 H3 119.9 . .
C2 C3 H3 119.9 . .
C4 C5 O3 116.9(3) . .
C4 C5 C6 120.3(3) . .
O3 C5 C6 122.6(3) . .
C5 C4 C3 120.3(3) . .
C5 C4 H4 119.9 . .
C3 C4 H4 119.9 . .
C6 C7 C2 121.5(3) . .
C6 C7 H7 119.3 . .
C2 C7 H7 119.3 . .
C7 C6 C5 119.4(4) . .
C7 C6 H6 120.3 . .
C5 C6 H6 120.3 . .

loop_
_geom_bond_atom_site_label_1
_geom_bond_atom_site_label_2
_geom_bond_distance
_geom_bond_site_symmetry_2
Zn1 O1 1.888(3) .
Zn1 O5 1.962(3) 1_564
Zn1 O2 2.014(3) .
Zn1 N4 2.026(3) .
Zn2 O1 1.932(3) 1_455
Zn2 O6 2.007(3) 1_465
Zn2 O4 2.020(3) 2_656
Zn2 N1 2.033(3) .
Zn2 O7 2.385(3) 1_465
Zn2 C15 2.524(4) 1_465
C10 C9 1.388(5) .
C10 C11 1.404(5) .
C10 C14 1.495(5) .
C1 N4 1.335(5) .
C1 N1 1.354(5) .
C1 C2 1.458(5) .
C9 C8 1.381(5) .
C9 H9 0.9300 .
O5 C14 1.260(4) .
O5 Zn1 1.962(3) 1_546
O6 C15 1.264(5) .
O6 Zn2 2.007(3) 1_645
N1 N2 1.350(5) .
O2 H2 0.852(10) .
O2 H1 0.846(10) .
N4 N3 1.353(5) .
O4 C14 1.238(4) .
O4 Zn2 2.020(3) 2_656
O1 Zn2 1.932(3) 1_655
O7 C15 1.249(5) .
O7 Zn2 2.385(3) 1_645
N2 N3 1.301(5) .
C12 C11 1.391(5) .
C12 C13 1.393(5) .
C12 C15 1.496(5) .
C11 H11 0.9300 .
C15 Zn2 2.524(4) 1_645
C13 C8 1.398(5) .
C13 H13 0.9300 .
O3 C5 1.377(4) .
O3 C8 1.380(4) .
C2 C3 1.394(5) .
C2 C7 1.398(5) .
C3 C4 1.389(5) .
C3 H3 0.9300 .
C5 C4 1.372(5) .
C5 C6 1.391(5) .
C4 H4 0.9300 .
C7 C6 1.369(6) .
C7 H7 0.9300 .
C6 H6 0.9300 .
